data_2204544
loop_
_publ_author_name
'Batsanov, Andrei S.'

_publ_section_title
;
 3-Fluoro-4-methylbenzoic acid
;
_journal_issue 11
_journal_name_full 'Acta Crystallographica Section E'
_journal_page_first o1948
_journal_page_last o1949
_journal_paper_doi 10.1107/S1600536804024389
_journal_volume 60
_journal_year 2004
_chemical_formula_iupac 'C8 H7 F O2'
_chemical_formula_moiety 'C8 H7 F O2'
_chemical_formula_sum 'C8 H7 F O2'
_chemical_formula_weight 154.14
_chemical_melting_point 443.0(10)
_chemical_name_common '3-fluoro-tolic acid'
_chemical_name_systematic
;
3-fluoro-4-methylbenzoic acid
;
_space_group_IT_number 14
_symmetry_cell_setting monoclinic
_symmetry_space_group_name_Hall '-P 2ybc'
_symmetry_space_group_name_H-M 'P 1 21/c 1'
_atom_sites_solution_hydrogens difmap
_atom_sites_solution_primary direct
_atom_sites_solution_secondary difmap
_audit_creation_method SHELXL-97
_cell_angle_alpha 90.00
_cell_angle_beta 92.50(2)
_cell_angle_gamma 90.00
_cell_formula_units_Z 4
_cell_length_a 3.8132(5)
_cell_length_b 6.0226(8)
_cell_length_c 30.378(4)
_cell_measurement_reflns_used 979
_cell_measurement_temperature 120(2)
_cell_measurement_theta_max 26.0
_cell_measurement_theta_min 10.3
_cell_volume 696.98(16)
_computing_cell_refinement SMART
_computing_data_collection 'SMART (Bruker, 2001)'
_computing_data_reduction 'SAINT (Bruker, 2001)'
_computing_molecular_graphics 'SHELXTL (Bruker, 2001)'
_computing_publication_material SHELXTL
_computing_structure_refinement 'SHELXL97 (Sheldrick, 1997)'
_computing_structure_solution 'SHELXS97 (Sheldrick, 1997)'
_diffrn_ambient_temperature 120(2)
_diffrn_detector_area_resol_mean 8
_diffrn_measured_fraction_theta_full 0.999
_diffrn_measured_fraction_theta_max 0.999
_diffrn_measurement_device_type 'SMART 6000 CCD area-detector'
_diffrn_measurement_method \w
_diffrn_radiation_monochromator graphite
_diffrn_radiation_source 'fine-focus sealed tube'
_diffrn_radiation_type MoK\a
_diffrn_radiation_wavelength 0.71073
_diffrn_reflns_av_R_equivalents 0.0673
_diffrn_reflns_av_sigmaI/netI 0.0350
_diffrn_reflns_limit_h_max 5
_diffrn_reflns_limit_h_min -5
_diffrn_reflns_limit_k_max 8
_diffrn_reflns_limit_k_min -8
_diffrn_reflns_limit_l_max 42
_diffrn_reflns_limit_l_min -42
_diffrn_reflns_number 9290
_diffrn_reflns_theta_full 30.00
_diffrn_reflns_theta_max 30.00
_diffrn_reflns_theta_min 1.34
_diffrn_standards_decay_% 0
_diffrn_standards_number 0
_exptl_absorpt_coefficient_mu 0.122
_exptl_absorpt_correction_type none
_exptl_crystal_colour colourless
_exptl_crystal_density_diffrn 1.469
_exptl_crystal_density_meas ?
_exptl_crystal_density_method .
_exptl_crystal_description prism
_exptl_crystal_F_000 320
_exptl_crystal_size_max 0.55
_exptl_crystal_size_mid 0.19
_exptl_crystal_size_min 0.16
_refine_diff_density_max 0.494
_refine_diff_density_min -0.253
_refine_ls_extinction_method none
_refine_ls_goodness_of_fit_ref 1.118
_refine_ls_hydrogen_treatment refall
_refine_ls_matrix_type full
_refine_ls_number_parameters 128
_refine_ls_number_reflns 2036
_refine_ls_number_restraints 0
_refine_ls_restrained_S_all 1.118
_refine_ls_R_factor_all 0.0600
_refine_ls_R_factor_gt 0.0541
_refine_ls_shift/su_max 0.000
_refine_ls_shift/su_mean 0.000
_refine_ls_structure_factor_coef Fsqd
_refine_ls_weighting_details 'calc w = 1/[\s^2^(Fo^2^)+(0.0713P)^2^+0.4137P] where P = (Fo^2^+2Fc^2^)/3'
_refine_ls_weighting_scheme calc
_refine_ls_wR_factor_gt 0.1533
_refine_ls_wR_factor_ref 0.1571
_reflns_number_gt 1773
_reflns_number_total 2036
_reflns_threshold_expression I>2\s(I)
_cod_data_source_file nc6002.cif
_cod_data_source_block I
_cod_depositor_comments
;
The following automatic conversions were performed:

'_chemical_melting_point' value '442--444' was changed to '443.0(10)'
- the average value was taken and precision was estimated.

Automatic conversion script
Id: cif_fix_values 1646 2011-03-28 12:23:43Z adriana 

The following automatic conversions were performed:

'_chemical_melting_point' value '442--444' was changed to '443.0(10)'
- the average value was taken and precision was estimated.

Automatic conversion script
Id: cif_fix_values 1715 2011-07-08 13:25:40Z adriana 
;
_cod_original_sg_symbol_H-M 'P 21/c'
_cod_database_code 2204544
_cod_database_fobs_code 2204544

loop_
_symmetry_equiv_pos_as_xyz
'x, y, z'
'-x, y+1/2, -z+1/2'
'-x, -y, -z'
'x, -y-1/2, z-1/2'

loop_
_atom_site_label
_atom_site_fract_x
_atom_site_fract_y
_atom_site_fract_z
_atom_site_U_iso_or_equiv
_atom_site_adp_type
_atom_site_calc_flag
_atom_site_occupancy
_atom_site_type_symbol
F 0.1213(3) 0.71029(19) 0.29337(3) 0.0340(3) Uani d 1 F
O1 0.2296(4) 0.7513(2) 0.48864(4) 0.0310(3) Uani d 1 O
H01 0.167(9) 0.843(6) 0.5110(11) 0.069(9) Uiso d 1 H
O2 -0.0547(3) 0.9999(2) 0.44542(4) 0.0273(3) Uani d 1 O
C1 0.2068(4) 0.6875(2) 0.41215(5) 0.0194(3) Uani d 1 C
C2 0.1227(4) 0.7663(3) 0.36981(5) 0.0211(3) Uani d 1 C
H2 -0.001(6) 0.911(4) 0.3651(7) 0.028(5) Uiso d 1 H
C3 0.2043(4) 0.6340(3) 0.33464(5) 0.0227(3) Uani d 1 C
C4 0.3647(4) 0.4276(3) 0.33872(5) 0.0222(3) Uani d 1 C
C5 0.4442(4) 0.3533(3) 0.38153(5) 0.0232(3) Uani d 1 C
H5 0.565(6) 0.209(4) 0.3840(7) 0.026(5) Uiso d 1 H
C6 0.3668(4) 0.4818(3) 0.41798(5) 0.0220(3) Uani d 1 C
H6 0.423(6) 0.428(4) 0.4486(7) 0.030(5) Uiso d 1 H
C7 0.1160(4) 0.8265(2) 0.45024(5) 0.0206(3) Uani d 1 C
C8 0.4497(5) 0.2923(3) 0.29891(6) 0.0305(4) Uani d 1 C
H81 0.597(7) 0.368(5) 0.2804(9) 0.049(7) Uiso d 1 H
H82 0.592(8) 0.165(5) 0.3067(9) 0.052(8) Uiso d 1 H
H83 0.247(8) 0.252(5) 0.2817(10) 0.049(7) Uiso d 1 H

loop_
_atom_site_aniso_label
_atom_site_aniso_U_11
_atom_site_aniso_U_22
_atom_site_aniso_U_33
_atom_site_aniso_U_12
_atom_site_aniso_U_13
_atom_site_aniso_U_23
F 0.0460(6) 0.0376(6) 0.0181(5) 0.0058(5) -0.0011(4) 0.0025(4)
O1 0.0440(7) 0.0308(6) 0.0179(5) 0.0139(5) -0.0005(5) -0.0008(4)
O2 0.0357(6) 0.0240(6) 0.0219(5) 0.0085(5) 0.0003(4) -0.0002(4)
C1 0.0196(6) 0.0198(6) 0.0191(6) 0.0008(5) 0.0015(5) -0.0002(5)
C2 0.0216(6) 0.0207(7) 0.0211(7) 0.0017(5) 0.0008(5) 0.0007(5)
C3 0.0240(7) 0.0265(7) 0.0176(6) -0.0024(6) 0.0002(5) 0.0007(5)
C4 0.0177(6) 0.0258(7) 0.0231(7) -0.0013(5) 0.0025(5) -0.0048(5)
C5 0.0214(6) 0.0216(7) 0.0267(7) 0.0023(5) 0.0014(5) -0.0017(5)
C6 0.0220(6) 0.0222(7) 0.0218(7) 0.0018(5) 0.0003(5) 0.0002(5)
C7 0.0223(6) 0.0209(7) 0.0186(6) 0.0011(5) 0.0013(5) 0.0003(5)
C8 0.0293(8) 0.0356(9) 0.0268(8) 0.0023(7) 0.0031(6) -0.0099(7)

loop_
_atom_type_symbol
_atom_type_description
_atom_type_scat_dispersion_real
_atom_type_scat_dispersion_imag
_atom_type_scat_source
C C 0.0033 0.0016 'International Tables Vol C Tables 4.2.6.8 and 6.1.1.4'
H H 0.0000 0.0000 'International Tables Vol C Tables 4.2.6.8 and 6.1.1.4'
O O 0.0106 0.0060 'International Tables Vol C Tables 4.2.6.8 and 6.1.1.4'
F F 0.0171 0.0103 'International Tables Vol C Tables 4.2.6.8 and 6.1.1.4'

loop_
_geom_angle_atom_site_label_1
_geom_angle_atom_site_label_2
_geom_angle_atom_site_label_3
_geom_angle
_geom_angle_publ_flag
C7 O1 H01 111(2) ?
C6 C1 C2 120.18(13) yes
C6 C1 C7 121.39(13) ?
C2 C1 C7 118.42(13) ?
C3 C2 C1 117.86(14) yes
C3 C2 H2 120.9(13) ?
C1 C2 H2 121.2(13) ?
F C3 C2 117.88(14) yes
F C3 C4 117.96(13) yes
C2 C3 C4 124.15(14) yes
C3 C4 C5 116.56(14) yes
C3 C4 C8 121.47(14) yes
C5 C4 C8 121.97(15) yes
C6 C5 C4 121.15(14) yes
C6 C5 H5 123.0(13) ?
C4 C5 H5 115.8(13) ?
C1 C6 C5 120.10(14) yes
C1 C6 H6 118.9(14) ?
C5 C6 H6 121.0(14) ?
O2 C7 O1 123.44(14) ?
O2 C7 C1 121.65(13) ?
O1 C7 C1 114.91(13) ?
C4 C8 H81 112.2(18) ?
C4 C8 H82 111.8(17) ?
H81 C8 H82 101(2) ?
C4 C8 H83 112.7(18) ?
H81 C8 H83 107(2) ?
H82 C8 H83 112(2) ?

loop_
_geom_bond_atom_site_label_1
_geom_bond_atom_site_label_2
_geom_bond_distance
_geom_bond_publ_flag
F C3 1.3595(17) yes
O1 C7 1.3076(18) yes
O1 H01 0.92(4) ?
O2 C7 1.2354(18) yes
C1 C6 1.389(2) yes
C1 C2 1.395(2) yes
C1 C7 1.481(2) yes
C2 C3 1.379(2) yes
C2 H2 1.00(2) ?
C3 C4 1.389(2) yes
C4 C5 1.396(2) yes
C4 C8 1.505(2) yes
C5 C6 1.393(2) yes
C5 H5 0.98(2) ?
C6 H6 1.00(2) ?
C8 H81 0.93(3) ?
C8 H82 0.96(3) ?
C8 H83 0.95(3) ?

loop_
_geom_hbond_atom_site_label_D
_geom_hbond_atom_site_label_H
_geom_hbond_atom_site_label_A
_geom_hbond_site_symmetry_A
_geom_hbond_distance_DH
_geom_hbond_distance_HA
_geom_hbond_distance_DA
_geom_hbond_angle_DHA
O1 H01 O2 3_576 0.92(4) 1.70(4) 2.6117(17) 176(3)

loop_
_cod_related_entry_id
_cod_related_entry_database
_cod_related_entry_code
1 ChemSpider 61006
